data_2012169
loop_
_publ_author_name
'Li, Huanrong'
'Yao, Yingming'
'Shen, Qi'
'Weng, Linhong'

_publ_section_title
;Di-\m-phenylthio-bis[bis(\h^5^-methylcyclopentadienyl)(tetrahydrofuran)lanthanum(III)]
 bis(tetrahydrofuran) solvate
;
_journal_issue 8
_journal_name_full 'Acta Crystallographica Section C'
_journal_page_first 887
_journal_page_last 888
_journal_paper_doi 10.1107/S0108270100017996
_journal_volume 57
_journal_year 2001
_chemical_formula_iupac '[La2 (C6 H7)4 (C6 H5 S)2 (C4 H8 O)2], 2C4 H8 O'
_chemical_formula_moiety 'C44 H54 La2 O2 S2, 2C4 H8 O'
_chemical_formula_sum 'C52 H70 La2 O4 S2'
_chemical_formula_weight 1101.07
_chemical_name_systematic
;
Di-\m-phenylthiobis[bis(\h^5^-methylcyclopentadienyl)(tetrahydrofuran)
lanthanum(III)] bis(tetrahydrofuran) solvate
;
_space_group_IT_number 14
_symmetry_cell_setting monoclinic
_symmetry_space_group_name_Hall '-P 2yn'
_symmetry_space_group_name_H-M 'P 1 21/n 1'
_cell_angle_alpha 90
_cell_angle_beta 100.031(2)
_cell_angle_gamma 90
_cell_formula_units_Z 2
_cell_length_a 9.1535(11)
_cell_length_b 17.337(2)
_cell_length_c 16.637(2)
_cell_measurement_reflns_used 6888
_cell_measurement_temperature 298(2)
_cell_measurement_theta_max 52.66
_cell_measurement_theta_min 4.70
_cell_volume 2599.8(5)
_computing_cell_refinement 'SAINT (Bruker, 1997)'
_computing_data_collection 'SMART (Bruker, 1997)'
_computing_data_reduction SAINT
_computing_molecular_graphics 'SHELXTL (Sheldrick, 1997b)'
_computing_publication_material SHELXTL
_computing_structure_refinement 'SHELXL97 (Sheldrick, 1997a)'
_computing_structure_solution 'SHELXS97 (Sheldrick, 1990)'
_diffrn_ambient_temperature 298(2)
_diffrn_measured_fraction_theta_full .999
_diffrn_measured_fraction_theta_max .999
_diffrn_measurement_device_type 'Bruker SMART CCD area-detector'
_diffrn_measurement_method \w
_diffrn_radiation_monochromator graphite
_diffrn_radiation_source 'fine-focus sealed tube'
_diffrn_radiation_type MoK\a
_diffrn_radiation_wavelength .71073
_diffrn_reflns_av_R_equivalents .025
_diffrn_reflns_av_sigmaI/netI .027
_diffrn_reflns_limit_h_max 10
_diffrn_reflns_limit_h_min -10
_diffrn_reflns_limit_k_max 20
_diffrn_reflns_limit_k_min -16
_diffrn_reflns_limit_l_max 19
_diffrn_reflns_limit_l_min -16
_diffrn_reflns_number 10479
_diffrn_reflns_theta_full 25.03
_diffrn_reflns_theta_max 25.03
_diffrn_reflns_theta_min 1.71
_diffrn_standards_decay_% 5.9
_exptl_absorpt_coefficient_mu 1.741
_exptl_absorpt_correction_T_max .498
_exptl_absorpt_correction_T_min .345
_exptl_absorpt_correction_type multi-scan
_exptl_absorpt_process_details '(SADABS; Sheldrick, 1996)'
_exptl_crystal_colour colourless
_exptl_crystal_density_diffrn 1.406
_exptl_crystal_density_method 'not measured'
_exptl_crystal_description prismatic
_exptl_crystal_F_000 1120
_exptl_crystal_size_max .70
_exptl_crystal_size_mid .45
_exptl_crystal_size_min .40
_refine_diff_density_max .626
_refine_diff_density_min -.582
_refine_ls_extinction_coef .0025(3)
_refine_ls_extinction_method SHELXL97
_refine_ls_goodness_of_fit_ref 1.067
_refine_ls_hydrogen_treatment constr
_refine_ls_matrix_type full
_refine_ls_number_parameters 272
_refine_ls_number_reflns 4585
_refine_ls_number_restraints 10
_refine_ls_restrained_S_all 1.088
_refine_ls_R_factor_all .0475
_refine_ls_R_factor_gt .0345
_refine_ls_shift/su_max .003
_refine_ls_shift/su_mean .001
_refine_ls_structure_factor_coef Fsqd
_refine_ls_weighting_details 'calc w = 1/[\s^2^(Fo^2^)+(0.0450P)^2^+3.4381P] where P = (Fo^2^+2Fc^2^)/3'
_refine_ls_weighting_scheme calc
_refine_ls_wR_factor_ref .0972
_reflns_number_gt 3679
_reflns_number_total 4585
_reflns_threshold_expression I>2\s(I)
_cod_data_source_file vj1111.cif
_cod_data_source_block I
_cod_depositor_comments
;
The following automatic conversions were performed:
'_symmetry_cell_setting' value 'Monoclinic' changed to 'monoclinic'
according to '/home/saulius/struct/CIF-dictionaries/cif_core.dic'
dictionary named 'cif_core.dic' version 2.4.1 from 2010-06-29.

Automatic conversion script
Id: cif_fix_enum 1527 2010-12-29 10:47:43Z saulius 

The following automatic conversions were performed:

'_chemical_melting_point' value 'not measured' was changed to '?' -
the value is undefined or not given.

'_symmetry_cell_setting' value
'Monoclinic' changed to 'monoclinic' according to
/home/saulius/struct/CIF-dictionaries/cif_core.dic dictionary named
'cif_core.dic' version 2.4.1 from 2010-06-29.

Automatic conversion script
Id: cif_fix_values 1715 2011-07-08 13:25:40Z adriana 
;
_cod_original_sg_symbol_H-M 'P 21/n'
_cod_database_code 2012169
_cod_database_fobs_code 2012169

loop_
_symmetry_equiv_pos_as_xyz
'x, y, z'
'-x+1/2, y+1/2, -z+1/2'
'-x, -y, -z'
'x-1/2, -y-1/2, z-1/2'

loop_
_atom_site_label
_atom_site_fract_x
_atom_site_fract_y
_atom_site_fract_z
_atom_site_U_iso_or_equiv
_atom_site_adp_type
_atom_site_calc_flag
_atom_site_refinement_flags
_atom_site_occupancy
_atom_site_disorder_assembly
_atom_site_disorder_group
_atom_site_type_symbol
La1 .60330(3) .063780(14) .135744(15) .04470(13) Uani d . 1 . . La
S1 .56907(17) .06436(7) -.04544(8) .0618(4) Uani d . 1 . . S
O1 .7739(4) .1781(2) .1058(2) .0636(9) Uani d . 1 . . O
C1 .4132(14) .0980(7) .2457(7) .128(4) Uani d . 1 . . C
H1A .4117 .0701 .2967 .153 Uiso calc R 1 . . H
C2 .3209(11) .0831(6) .1740(11) .139(5) Uani d . 1 . . C
H2A .2420 .0442 .1662 .167 Uiso calc R 1 . . H
C3 .3321(8) .1426(7) .1233(5) .110(3) Uani d . 1 . . C
H3A .2637 .1529 .0723 .132 Uiso calc R 1 . . H
C4 .4311(8) .1937(4) .1627(6) .091(2) Uani d . 1 . . C
H4A .4464 .2461 .1438 .109 Uiso calc R 1 . . H
C5 .4838(8) .1663(6) .2405(5) .101(2) Uani d . 1 . . C
C6 .5797(14) .2051(9) .3101(7) .244(9) Uani d . 1 . . C
H6A .5196 .2367 .3388 .366 Uiso calc R 1 . . H
H6B .6514 .2368 .2900 .366 Uiso calc R 1 . . H
H6C .6300 .1669 .3466 .366 Uiso calc R 1 . . H
C7 .8943(7) .0266(4) .2154(4) .0814(18) Uani d . 1 . . C
H7A .9830 .0570 .2114 .098 Uiso calc R 1 . . H
C8 .8122(9) .0347(5) .2742(4) .095(2) Uani d . 1 . . C
H8A .8357 .0699 .3207 .115 Uiso calc R 1 . . H
C9 .7168(9) -.0261(6) .2706(5) .099(2) Uani d . 1 . . C
H9A .6624 -.0411 .3140 .119 Uiso calc R 1 . . H
C10 .7378(8) -.0717(3) .2072(5) .089(2) Uani d . 1 . . C
H10A .6978 -.1239 .1969 .106 Uiso calc R 1 . . H
C11 .8510(7) -.0393(4) .1704(4) .0776(17) Uani d . 1 . . C
C12 .9157(11) -.0696(6) .0991(6) .150(4) Uani d . 1 . . C
H12A .9976 -.1032 .1187 .225 Uiso calc R 1 . . H
H12B .9498 -.0271 .0702 .225 Uiso calc R 1 . . H
H12C .8411 -.0976 .0630 .225 Uiso calc R 1 . . H
C13 .5856(5) .1524(3) -.0964(3) .0551(12) Uani d . 1 . . C
C14 .6645(7) .1557(4) -.1600(4) .0780(16) Uani d . 1 . . C
H14A .7053 .1109 -.1775 .094 Uiso calc R 1 . . H
C15 .6832(8) .2255(5) -.1979(4) .096(2) Uani d . 1 . . C
H15A .7372 .2272 -.2403 .115 Uiso calc R 1 . . H
C16 .6242(9) .2905(5) -.1740(5) .104(3) Uani d . 1 . . C
H16A .6390 .3371 -.1992 .125 Uiso calc R 1 . . H
C17 .5424(8) .2886(4) -.1127(5) .096(2) Uani d . 1 . . C
H17A .4990 .3334 -.0970 .115 Uiso calc R 1 . . H
C18 .5245(7) .2194(3) -.0742(4) .0766(16) Uani d . 1 . . C
H18A .4696 .2184 -.0321 .092 Uiso calc R 1 . . H
C19 .7844(9) .2563(4) .1355(5) .108(3) Uani d . 1 . . C
H19A .8220 .2571 .1937 .130 Uiso calc R 1 . . H
H19B .6876 .2807 .1255 .130 Uiso calc R 1 . . H
C20 .8863(11) .2972(4) .0914(6) .126(3) Uani d . 1 . . C
H20A .9710 .3165 .1293 .151 Uiso calc R 1 . . H
H20B .8364 .3404 .0614 .151 Uiso calc R 1 . . H
C21 .9350(9) .2407(4) .0345(5) .104(2) Uani d . 1 . . C
H21A .8853 .2503 -.0210 .125 Uiso calc R 1 . . H
H21B 1.0413 .2441 .0364 .125 Uiso calc R 1 . . H
C22 .8949(6) .1657(4) .0619(4) .0801(17) Uani d . 1 . . C
H22A .8642 .1318 .0157 .096 Uiso calc R 1 . . H
H22B .9786 .1424 .0974 .096 Uiso calc R 1 . . H
O2 .152(3) .9135(10) .3713(9) .405(14) Uani d D 1 . . O
C23 .274(3) .9617(13) .3802(13) .340(16) Uani d D 1 . . C
H23A .2706 .9959 .3338 .408 Uiso calc R 1 . . H
H23B .3662 .9331 .3890 .408 Uiso calc R 1 . . H
C24 .250(3) 1.0049(8) .4562(16) .358(16) Uani d D 1 . . C
H24A .3327 1.0380 .4781 .429 Uiso calc R 1 . . H
H24B .1579 1.0338 .4482 .429 Uiso calc R 1 . . H
C25 .243(3) .9324(15) .5064(8) .364(18) Uani d D 1 . . C
H25A .3400 .9081 .5204 .437 Uiso calc R 1 . . H
H25B .2039 .9426 .5557 .437 Uiso calc R 1 . . H
C26 .138(3) .8843(10) .4462(14) .313(14) Uani d D 1 . . C
H26A .1653 .8302 .4504 .375 Uiso calc R 1 . . H
H26B .0367 .8896 .4557 .375 Uiso calc R 1 . . H

loop_
_atom_site_aniso_label
_atom_site_aniso_U_11
_atom_site_aniso_U_22
_atom_site_aniso_U_33
_atom_site_aniso_U_12
_atom_site_aniso_U_13
_atom_site_aniso_U_23
La1 .04480(18) .04271(18) .04795(18) .00054(11) .01188(11) -.00308(12)
S1 .0907(10) .0456(7) .0477(6) -.0213(6) .0079(6) .0050(5)
O1 .060(2) .056(2) .076(2) -.0103(17) .0149(17) -.0045(17)
C1 .143(9) .133(8) .137(8) .052(7) .107(7) .041(7)
C2 .078(6) .101(7) .264(16) -.020(5) .104(8) -.062(9)
C3 .060(4) .157(8) .107(6) .046(5) -.001(4) -.044(6)
C4 .088(5) .063(4) .134(6) .024(4) .057(5) -.002(4)
C5 .087(5) .124(7) .095(5) .012(5) .029(4) -.051(5)
C6 .179(11) .34(2) .189(12) .091(12) -.036(9) -.181(13)
C7 .058(3) .086(4) .091(5) -.008(3) -.012(3) .016(4)
C8 .106(6) .104(5) .065(4) .014(5) -.018(4) -.014(4)
C9 .100(5) .126(7) .074(4) .022(5) .020(4) .042(5)
C10 .078(4) .054(4) .123(6) -.002(3) -.014(4) .022(4)
C11 .067(4) .083(4) .076(4) .027(3) -.005(3) .000(3)
C12 .140(8) .177(10) .132(7) .097(7) .019(6) -.022(6)
C13 .058(3) .050(3) .054(3) -.016(2) .002(2) .012(2)
C14 .087(4) .078(4) .073(4) -.014(3) .025(3) .010(3)
C15 .099(5) .106(6) .087(5) -.028(4) .029(4) .032(4)
C16 .102(5) .083(5) .118(6) -.025(4) -.008(5) .050(5)
C17 .099(5) .058(4) .126(6) .004(3) .006(5) .019(4)
C18 .085(4) .059(3) .086(4) .000(3) .016(3) .015(3)
C19 .125(6) .067(4) .147(7) -.029(4) .062(5) -.031(4)
C20 .157(8) .074(5) .156(8) -.043(5) .053(7) -.001(5)
C21 .103(5) .090(5) .128(6) -.023(4) .044(5) .006(5)
C22 .058(3) .079(4) .108(5) -.009(3) .030(3) -.006(3)
O2 .60(4) .30(2) .271(19) -.14(2) -.04(2) .085(15)
C23 .49(4) .182(18) .41(4) -.11(2) .24(3) .02(2)
C24 .61(5) .126(14) .33(3) .00(2) .07(3) -.057(18)
C25 .55(5) .34(4) .148(15) -.05(3) -.08(2) .011(18)
C26 .54(4) .210(19) .23(2) -.14(2) .17(3) -.033(17)

loop_
_atom_type_symbol
_atom_type_description
_atom_type_scat_dispersion_real
_atom_type_scat_dispersion_imag
_atom_type_scat_source
C C .0033 .0016 'International Tables Vol C Tables 4.2.6.8 and 6.1.1.4'
H H .0000 .0000 'International Tables Vol C Tables 4.2.6.8 and 6.1.1.4'
O O .0106 .0060 'International Tables Vol C Tables 4.2.6.8 and 6.1.1.4'
S S .1246 .1234 'International Tables Vol C Tables 4.2.6.8 and 6.1.1.4'
La La -.2871 2.4523 'International Tables Vol C Tables 4.2.6.8 and 6.1.1.4'

loop_
_geom_angle_atom_site_label_1
_geom_angle_atom_site_label_2
_geom_angle_atom_site_label_3
_geom_angle_site_symmetry_3
_geom_angle
O1 La1 C8 . 87.0(2)
O1 La1 C9 . 115.2(2)
C8 La1 C9 . 28.4(2)
O1 La1 C2 . 124.0(2)
C8 La1 C2 . 111.4(4)
C9 La1 C2 . 96.5(4)
O1 La1 C1 . 115.0(3)
C8 La1 C1 . 85.0(3)
C9 La1 C1 . 77.2(3)
C2 La1 C1 . 28.2(3)
O1 La1 C3 . 99.6(3)
C8 La1 C3 . 128.5(2)
C9 La1 C3 . 122.2(3)
C2 La1 C3 . 27.8(3)
C1 La1 C3 . 45.8(3)
O1 La1 C10 . 118.60(16)
C8 La1 C10 . 46.4(2)
C9 La1 C10 . 28.1(2)
C2 La1 C10 . 111.0(4)
C1 La1 C10 . 100.2(3)
C3 La1 C10 . 138.8(3)
O1 La1 C4 . 78.21(17)
C8 La1 C4 . 109.6(3)
C9 La1 C4 . 117.3(3)
C2 La1 C4 . 45.9(2)
C1 La1 C4 . 45.6(2)
C3 La1 C4 . 27.7(2)
C10 La1 C4 . 144.2(3)
O1 La1 C7 . 73.65(16)
C8 La1 C7 . 27.7(2)
C9 La1 C7 . 46.1(2)
C2 La1 C7 . 138.9(4)
C1 La1 C7 . 112.5(3)
C3 La1 C7 . 153.0(2)
C10 La1 C7 . 46.15(19)
C4 La1 C7 . 127.7(2)
O1 La1 C5 . 87.1(2)
C8 La1 C5 . 83.5(2)
C9 La1 C5 . 89.2(3)
C2 La1 C5 . 46.6(3)
C1 La1 C5 . 27.9(3)
C3 La1 C5 . 46.4(2)
C10 La1 C5 . 116.7(3)
C4 La1 C5 . 28.3(2)
C7 La1 C5 . 106.7(2)
O1 La1 C11 . 91.88(17)
C8 La1 C11 . 46.5(2)
C9 La1 C11 . 46.9(2)
C2 La1 C11 . 139.6(4)
C1 La1 C11 . 124.1(2)
C3 La1 C11 . 167.5(3)
C10 La1 C11 . 28.7(2)
C4 La1 C11 . 155.2(2)
C7 La1 C11 . 28.13(18)
C5 La1 C11 . 130.0(2)
O1 La1 S1 . 76.48(8)
C8 La1 S1 . 141.10(18)
C9 La1 S1 . 141.1(2)
C2 La1 S1 . 107.0(4)
C1 La1 S1 . 133.9(3)
C3 La1 S1 . 89.33(18)
C10 La1 S1 . 113.03(19)
C4 La1 S1 . 101.23(19)
C7 La1 S1 . 113.50(16)
C5 La1 S1 . 129.5(2)
C11 La1 S1 . 98.39(13)
C13 S1 La1 . 119.13(17)
C13 S1 La1 3_655 119.03(16)
La1 S1 La1 3_655 117.51(4)
C19 O1 C22 . 107.6(4)
C19 O1 La1 . 130.7(3)
C22 O1 La1 . 121.2(3)
C5 C1 C2 . 109.8(9)
C5 C1 La1 . 77.7(4)
C2 C1 La1 . 75.4(4)
C5 C1 H1A . 124.4
C2 C1 H1A . 124.4
La1 C1 H1A . 124.4
C3 C2 C1 . 107.4(9)
C3 C2 La1 . 77.0(4)
C1 C2 La1 . 76.4(5)
C3 C2 H2A . 125.3
C1 C2 H2A . 125.3
La1 C2 H2A . 125.3
C2 C3 C4 . 108.4(9)
C2 C3 La1 . 75.2(4)
C4 C3 La1 . 76.9(4)
C2 C3 H3A . 125.1
C4 C3 H3A . 125.1
La1 C3 H3A . 125.1
C3 C4 C5 . 108.9(8)
C3 C4 La1 . 75.4(4)
C5 C4 La1 . 76.3(4)
C3 C4 H4A . 124.9
C5 C4 H4A . 124.9
La1 C4 H4A . 124.9
C1 C5 C4 . 105.4(8)
C1 C5 C6 . 124.6(12)
C4 C5 C6 . 129.5(11)
C1 C5 La1 . 74.4(4)
C4 C5 La1 . 75.5(3)
C6 C5 La1 . 121.5(6)
C5 C6 H6A . 109.5
C5 C6 H6B . 109.5
H6A C6 H6B . 109.5
C5 C6 H6C . 109.5
H6A C6 H6C . 109.5
H6B C6 H6C . 109.5
C8 C7 C11 . 109.7(6)
C8 C7 La1 . 73.6(4)
C11 C7 La1 . 77.2(3)
C8 C7 H7A . 124.7
C11 C7 H7A . 124.7
La1 C7 H7A . 124.7
C7 C8 C9 . 108.9(7)
C7 C8 La1 . 78.8(4)
C9 C8 La1 . 76.1(4)
C7 C8 H8A . 124.6
C9 C8 H8A . 124.6
La1 C8 H8A . 124.6
C10 C9 C8 . 107.9(7)
C10 C9 La1 . 77.4(4)
C8 C9 La1 . 75.4(4)
C10 C9 H9A . 125.2
C8 C9 H9A . 125.2
La1 C9 H9A . 125.2
C9 C10 C11 . 108.7(6)
C9 C10 La1 . 74.5(4)
C11 C10 La1 . 77.6(3)
C9 C10 H10A . 125.0
C11 C10 H10A . 125.0
La1 C10 H10A . 125.0
C7 C11 C10 . 104.9(6)
C7 C11 C12 . 126.6(8)
C10 C11 C12 . 128.5(8)
C7 C11 La1 . 74.7(3)
C10 C11 La1 . 73.7(3)
C12 C11 La1 . 117.6(4)
C11 C12 H12A . 109.5
C11 C12 H12B . 109.5
H12A C12 H12B . 109.5
C11 C12 H12C . 109.5
H12A C12 H12C . 109.5
H12B C12 H12C . 109.5
C18 C13 C14 . 117.8(5)
C18 C13 S1 . 122.0(4)
C14 C13 S1 . 120.2(4)
C13 C14 C15 . 120.3(6)
C13 C14 H14A . 119.9
C15 C14 H14A . 119.9
C16 C15 C14 . 120.8(7)
C16 C15 H15A . 119.6
C14 C15 H15A . 119.6
C15 C16 C17 . 120.1(6)
C15 C16 H16A . 119.9
C17 C16 H16A . 119.9
C16 C17 C18 . 119.4(7)
C16 C17 H17A . 120.3
C18 C17 H17A . 120.3
C13 C18 C17 . 121.6(6)
C13 C18 H18A . 119.2
C17 C18 H18A . 119.2
O1 C19 C20 . 107.1(6)
O1 C19 H19A . 110.3
C20 C19 H19A . 110.3
O1 C19 H19B . 110.3
C20 C19 H19B . 110.3
H19A C19 H19B . 108.5
C19 C20 C21 . 106.7(6)
C19 C20 H20A . 110.4
C21 C20 H20A . 110.4
C19 C20 H20B . 110.4
C21 C20 H20B . 110.4
H20A C20 H20B . 108.6
C22 C21 C20 . 105.7(6)
C22 C21 H21A . 110.6
C20 C21 H21A . 110.6
C22 C21 H21B . 110.6
C20 C21 H21B . 110.6
H21A C21 H21B . 108.7
O1 C22 C21 . 106.5(5)
O1 C22 H22A . 110.4
C21 C22 H22A . 110.4
O1 C22 H22B . 110.4
C21 C22 H22B . 110.4
H22A C22 H22B . 108.6
C26 O2 C23 . 109.1(9)
O2 C23 C24 . 99.1(10)
O2 C23 H23A . 112.0
C24 C23 H23A . 111.9
O2 C23 H23B . 112.0
C24 C23 H23B . 111.9
H23A C23 H23B . 109.6
C25 C24 C23 . 94.3(9)
C25 C24 H24A . 112.9
C23 C24 H24A . 112.9
C25 C24 H24B . 112.9
C23 C24 H24B . 112.9
H24A C24 H24B . 110.3
C26 C25 C24 . 100.1(9)
C26 C25 H25A . 111.8
C24 C25 H25A . 111.8
C26 C25 H25B . 111.8
C24 C25 H25B . 111.8
H25A C25 H25B . 109.5
O2 C26 C25 . 104.3(8)
O2 C26 H26A . 110.9
C25 C26 H26A . 110.9
O2 C26 H26B . 110.9
C25 C26 H26B . 110.9
H26A C26 H26B . 108.9

loop_
_geom_bond_atom_site_label_1
_geom_bond_atom_site_label_2
_geom_bond_site_symmetry_2
_geom_bond_distance
_geom_bond_publ_flag
La1 C1 . 2.799(7) yes
La1 C2 . 2.788(7) yes
La1 C3 . 2.810(6) yes
La1 C4 . 2.829(6) yes
La1 C5 . 2.839(6) yes
La1 C7 . 2.834(6) yes
La1 C8 . 2.772(6) yes
La1 C9 . 2.781(6) yes
La1 C10 . 2.817(6) yes
La1 C11 . 2.866(5) yes
La1 O1 . 2.624(3) yes
La1 S1 . 2.9758(13) yes
S1 C13 . 1.766(5) ?
S1 La1 3_655 2.9760(13) yes
O1 C19 . 1.441(7) ?
O1 C22 . 1.444(6) ?
C1 C5 . 1.359(13) ?
C1 C2 . 1.361(14) ?
C1 H1A . .98 ?
C2 C3 . 1.347(13) ?
C2 H2A . .98 ?
C3 C4 . 1.351(11) ?
C3 H3A . .98 ?
C4 C5 . 1.383(11) ?
C4 H4A . .98 ?
C5 C6 . 1.487(12) ?
C6 H6A . .96 ?
C6 H6B . .96 ?
C6 H6C . .96 ?
C7 C8 . 1.342(10) ?
C7 C11 . 1.385(9) ?
C7 H7A . .98 ?
C8 C9 . 1.363(11) ?
C8 H8A . .98 ?
C9 C10 . 1.359(10) ?
C9 H9A . .98 ?
C10 C11 . 1.408(10) ?
C10 H10A . .98 ?
C11 C12 . 1.510(10) ?
C12 H12A . .96 ?
C12 H12B . .96 ?
C12 H12C . .96 ?
C13 C18 . 1.367(8) ?
C13 C14 . 1.382(7) ?
C14 C15 . 1.389(9) ?
C14 H14A . .93 ?
C15 C16 . 1.339(11) ?
C15 H15A . .93 ?
C16 C17 . 1.367(11) ?
C16 H16A . .93 ?
C17 C18 . 1.383(8) ?
C17 H17A . .93 ?
C18 H18A . .93 ?
C19 C20 . 1.465(10) ?
C19 H19A . .97 ?
C19 H19B . .97 ?
C20 C21 . 1.483(11) ?
C20 H20A . .97 ?
C20 H20B . .97 ?
C21 C22 . 1.447(9) ?
C21 H21A . .97 ?
C21 H21B . .97 ?
C22 H22A . .97 ?
C22 H22B . .97 ?
O2 C26 . 1.37(3) ?
O2 C23 . 1.38(4) ?
C23 C24 . 1.52(3) ?
C23 H23A . .97 ?
C23 H23B . .97 ?
C24 C25 . 1.52(3) ?
C24 H24A . .97 ?
C24 H24B . .97 ?
C25 C26 . 1.51(3) ?
C25 H25A . .97 ?
C25 H25B . .97 ?
C26 H26A . .97 ?
C26 H26B . .97 ?
